data_7025910
loop_
_publ_author_name
'Parois, Pascal'
'Moggach, Stephen A.'
'Lennie, Alistair R.'
'Warren, John E.'
'Brechin, Euan K.'
'Murrie, Mark'
'Parsons, Simon'

_publ_section_title
;
 The effect of pressure on the crystal structure of [Gd(PhCOO)3(DMF)]n to
 3.7 GPa and the transition to a second phase at 5.0 GPa.
;
_journal_issue 30
_journal_name_full 'Dalton transactions (Cambridge, England : 2003)'
_journal_page_first 7004
_journal_page_last 7011
_journal_paper_doi 10.1039/c0dt00046a
_journal_volume 39
_journal_year 2010
_chemical_formula_moiety
;
(C24 H22 Gd1 N1 O7)n
;
_chemical_formula_sum 'C24 H22 Gd N O7'
_chemical_formula_weight 593.69
_chemical_name_systematic
;
catena-((\m~2~-Benzoato-O,O')-bis(\m~2~-benzoato-O,O',O')-(dimethylformamide-O
)-gadolinium)
;
_space_group_IT_number 86
_symmetry_cell_setting tetragonal
_symmetry_space_group_name_Hall 'P 4n -1n'
_symmetry_space_group_name_H-M 'P 42/n :1'
_atom_sites_solution_hydrogens geom
_atom_sites_solution_primary direct
_audit_creation_date 08-06-30
_audit_creation_method CRYSTALS_ver_12.85
_cell_angle_alpha 90
_cell_angle_beta 90
_cell_angle_gamma 90
_cell_formula_units_Z 8
_cell_length_a 20.8918(2)
_cell_length_b 20.8918(2)
_cell_length_c 8.9248(2)
_cell_measurement_reflns_used 8066
_cell_measurement_temperature 293
_cell_measurement_theta_max 20
_cell_measurement_theta_min 3
_cell_volume 3895.38(10)
_computing_cell_refinement 'SAINT (Siemens ,1995)'
_computing_data_collection 'SMART (Siemens, 1993)'
_computing_data_reduction 'SAINT (Siemens ,1995)'
_computing_molecular_graphics 'DIAMOND Crystal Impact (2004)'
_computing_publication_material 'CRYSTALS (Betteridge et al., 2003)'
_computing_structure_refinement 'CRYSTALS (Betteridge et al., 2003)'
_computing_structure_solution 'USER DEFINED STRUCTURE SOLUTION'
_diffrn_ambient_temperature 293
_diffrn_measured_fraction_theta_full 0.747
_diffrn_measured_fraction_theta_max 0.633
_diffrn_measurement_device 'Bruker SMART'
_diffrn_measurement_device_type Area
_diffrn_measurement_method \w
_diffrn_radiation_monochromator Silicon
_diffrn_radiation_type synchrotron
_diffrn_radiation_wavelength 0.48650
_diffrn_reflns_av_R_equivalents 0.073
_diffrn_reflns_limit_h_max 28
_diffrn_reflns_limit_h_min -27
_diffrn_reflns_limit_k_max 15
_diffrn_reflns_limit_k_min -15
_diffrn_reflns_limit_l_max 12
_diffrn_reflns_limit_l_min -12
_diffrn_reflns_number 25354
_diffrn_reflns_theta_full 15.253
_diffrn_reflns_theta_max 20.337
_diffrn_reflns_theta_min 1.334
_diffrn_source synchrotron
_diffrn_standards_number 0
_exptl_absorpt_coefficient_mu 1.102
_exptl_absorpt_correction_T_max 0.71
_exptl_absorpt_correction_T_min 0.12
_exptl_absorpt_correction_type multi-scan
_exptl_absorpt_process_details 'SADABS (Siemens, 1996)'
_exptl_crystal_colour colourless
_exptl_crystal_density_diffrn 2.025
_exptl_crystal_density_method 'not measured'
_exptl_crystal_description block
_exptl_crystal_F_000 2344
_exptl_crystal_size_max 0.20
_exptl_crystal_size_mid 0.20
_exptl_crystal_size_min 0.10
_refine_diff_density_max 1.81
_refine_diff_density_min -0.93
_refine_ls_extinction_method None
_refine_ls_goodness_of_fit_ref 0.9057
_refine_ls_hydrogen_treatment noref
_refine_ls_matrix_type full
_refine_ls_number_parameters 298
_refine_ls_number_reflns 3017
_refine_ls_number_restraints 86
_refine_ls_R_factor_all 0.0489
_refine_ls_R_factor_gt 0.0388
_refine_ls_shift/su_max 0.002716
_refine_ls_structure_factor_coef F
_refine_ls_weighting_details
;
Method, part 1, Chebychev polynomial, (Watkin, 1994, Prince, 1982)
[weight] = 1.0/[A~0~*T~0~(x)+A~1~*T~1~(x) ... +A~n-1~]*T~n-1~(x)]
where A~i~ are the Chebychev coefficients listed below and x= Fcalc/Fmax
Method = Robust Weighting (Prince, 1982)
W = [weight] * [1-(deltaF/6*sigmaF)^2^]^2^
A~i~ are:
1.36 0.596 0.645
;
_refine_ls_weighting_scheme calc
_refine_ls_wR_factor_all 0.0571
_refine_ls_wR_factor_gt 0.0474
_refine_ls_wR_factor_ref 0.0474
_reflns_limit_h_max 15
_reflns_limit_h_min -13
_reflns_limit_k_max 28
_reflns_limit_k_min 0
_reflns_limit_l_max 12
_reflns_limit_l_min 0
_reflns_number_gt 3017
_reflns_number_total 3773
_reflns_threshold_expression I>2.0\s(I)
_oxford_diffrn_Wilson_B_factor 0.00
_oxford_diffrn_Wilson_scale 0.00
_oxford_refine_ls_r_factor_ref 0.0388
_oxford_refine_ls_scale 0.2769(6)
_oxford_reflns_number_all 3705
_oxford_reflns_threshold_expression_ref I>2.0\s(I)
_oxford_structure_analysis_title 'gdpol7 in P4(2)/n'
_cod_data_source_file c0dt00046a.txt
_cod_data_source_block gdpol7_Phase1_3_20GPa
_cod_depositor_comments
;
The following automatic conversions were performed:

'_symmetry_cell_setting' value 'Tetragonal' changed to 'tetragonal'
according to /home/saulius/struct/CIF-dictionaries/cif_core.dic
dictionary named 'cif_core.dic' version 2.4.2 from 2011-04-26.

Automatic conversion script
Id: cif_fix_values 1891 2012-01-12 08:04:46Z andrius 
;
_cod_original_sg_symbol_H-M 'P 42/n:1'
_cod_original_formula_sum 'C24 H22 Gd1 N1 O7'
_cod_database_code 7025910

loop_
_symmetry_equiv_pos_as_xyz
x,y,z
-x,-y,z
-y+1/2,x+1/2,z+1/2
y+1/2,-x+1/2,z+1/2
-x+1/2,-y+1/2,-z+1/2
x+1/2,y+1/2,-z+1/2
y,-x,-z
-y,x,-z

loop_
_atom_site_label
_atom_site_type_symbol
_atom_site_fract_x
_atom_site_fract_y
_atom_site_fract_z
_atom_site_U_iso_or_equiv
_atom_site_occupancy
_atom_site_adp_type
_atom_site_refinement_flags_posn
Gd1 Gd 0.736927(12) 0.748723(11) -0.03632(2) 0.0117 1.0000 Uani .
O1 O 0.79378(18) 0.70065(17) -0.2266(3) 0.0179 1.0000 Uani D
O2 O 0.85640(19) 0.6785(2) -0.4154(3) 0.0240 1.0000 Uani D
O3 O 0.66993(19) 0.67478(18) -0.1611(3) 0.0203 1.0000 Uani D
O4 O 0.6942(2) 0.66437(18) -0.4043(3) 0.0216 1.0000 Uani D
O5 O 0.7106(2) 0.66832(18) 0.1308(3) 0.0224 1.0000 Uani D
O6 O 0.7699(2) 0.68765(17) 0.3324(3) 0.0202 1.0000 Uani D
O7 O 0.83771(18) 0.7202(2) 0.0676(3) 0.0228 1.0000 Uani D
N1 N 0.9096(2) 0.7249(2) 0.2572(4) 0.0223 1.0000 Uani D
C1 C 0.8375(2) 0.6674(2) -0.2857(4) 0.0167 1.0000 Uani D
C2 C 0.8646(2) 0.6152(2) -0.1932(4) 0.0181 1.0000 Uani D
C3 C 0.9289(3) 0.6025(3) -0.2085(5) 0.0304 1.0000 Uani D
C4 C 0.9594(3) 0.5622(3) -0.1072(6) 0.0377 1.0000 Uani D
C5 C 0.9242(3) 0.5340(3) 0.0047(5) 0.0298 1.0000 Uani D
C6 C 0.8593(3) 0.5441(2) 0.0156(5) 0.0236 1.0000 Uani D
C7 C 0.8297(2) 0.5863(2) -0.0806(4) 0.0183 1.0000 Uani D
C8 C 0.6699(2) 0.6443(2) -0.2821(4) 0.0158 1.0000 Uani D
C9 C 0.6393(2) 0.5796(2) -0.2845(4) 0.0176 1.0000 Uani D
C10 C 0.6098(2) 0.5565(2) -0.1566(4) 0.0211 1.0000 Uani D
C11 C 0.5799(3) 0.4974(2) -0.1589(5) 0.0275 1.0000 Uani D
C12 C 0.5799(3) 0.4617(3) -0.2871(6) 0.0327 1.0000 Uani D
C13 C 0.6102(3) 0.4837(3) -0.4146(5) 0.0324 1.0000 Uani D
C14 C 0.6398(2) 0.5426(2) -0.4134(4) 0.0233 1.0000 Uani D
C15 C 0.7419(2) 0.6501(2) 0.2453(4) 0.0171 1.0000 Uani D
C16 C 0.7421(2) 0.5805(2) 0.2781(4) 0.0157 1.0000 Uani D
C17 C 0.7789(2) 0.5575(2) 0.3953(4) 0.0197 1.0000 Uani D
C18 C 0.7774(3) 0.4922(2) 0.4276(5) 0.0278 1.0000 Uani D
C19 C 0.7398(3) 0.4519(2) 0.3435(5) 0.0291 1.0000 Uani D
C20 C 0.7036(3) 0.4752(2) 0.2265(5) 0.0236 1.0000 Uani D
C21 C 0.7051(2) 0.5398(2) 0.1932(4) 0.0192 1.0000 Uani D
C22 C 0.8703(2) 0.7508(2) 0.1599(4) 0.0213 1.0000 Uani D
C23 C 0.9451(3) 0.7635(3) 0.3625(6) 0.0369 1.0000 Uani D
C24 C 0.9177(3) 0.6562(3) 0.2641(5) 0.0268 1.0000 Uani D
H231 H 0.9283 0.8063 0.3621 0.0443 1.0000 Uiso .
H232 H 0.9894 0.7646 0.3335 0.0443 1.0000 Uiso .
H233 H 0.9413 0.7456 0.4611 0.0443 1.0000 Uiso .
H241 H 0.8904 0.6359 0.1920 0.0322 1.0000 Uiso .
H242 H 0.9615 0.6453 0.2425 0.0322 1.0000 Uiso .
H243 H 0.9070 0.6410 0.3626 0.0322 1.0000 Uiso .
H31 H 0.9520 0.6209 -0.2866 0.0365 1.0000 Uiso .
H41 H 1.0031 0.5544 -0.1151 0.0452 1.0000 Uiso .
H51 H 0.9445 0.5077 0.0740 0.0357 1.0000 Uiso .
H61 H 0.8355 0.5225 0.0877 0.0283 1.0000 Uiso .
H71 H 0.7864 0.5953 -0.0696 0.0220 1.0000 Uiso .
H101 H 0.6100 0.5806 -0.0691 0.0253 1.0000 Uiso .
H111 H 0.5598 0.4820 -0.0732 0.0330 1.0000 Uiso .
H121 H 0.5593 0.4222 -0.2886 0.0392 1.0000 Uiso .
H131 H 0.6107 0.4588 -0.5010 0.0389 1.0000 Uiso .
H141 H 0.6601 0.5576 -0.4992 0.0280 1.0000 Uiso .
H171 H 0.8042 0.5851 0.4515 0.0237 1.0000 Uiso .
H181 H 0.8018 0.4759 0.5060 0.0334 1.0000 Uiso .
H191 H 0.7388 0.4084 0.3658 0.0349 1.0000 Uiso .
H201 H 0.6783 0.4476 0.1702 0.0283 1.0000 Uiso .
H211 H 0.6813 0.5557 0.1136 0.0231 1.0000 Uiso .
H221 H 0.8666 0.7952 0.1598 0.0256 1.0000 Uiso .

loop_
_atom_site_aniso_label
_atom_site_aniso_U_11
_atom_site_aniso_U_22
_atom_site_aniso_U_33
_atom_site_aniso_U_23
_atom_site_aniso_U_13
_atom_site_aniso_U_12
Gd1 0.01423(14) 0.01195(14) 0.00904(11) 0.00101(6) -0.00026(6) 0.00007(12)
O1 0.0205(18) 0.0175(17) 0.0156(12) 0.0014(11) -0.0001(12) 0.008(2)
O2 0.028(2) 0.027(2) 0.0165(13) 0.0054(13) 0.0029(13) 0.009(2)
O3 0.0188(18) 0.0244(19) 0.0176(13) -0.0033(12) 0.0010(12) -0.008(2)
O4 0.029(2) 0.0202(18) 0.0154(12) 0.0006(12) 0.0018(13) -0.008(2)
O5 0.031(2) 0.0169(18) 0.0197(13) 0.0071(12) -0.0030(13) 0.005(2)
O6 0.031(2) 0.0157(17) 0.0142(12) -0.0003(11) 0.0004(13) -0.001(2)
O7 0.0195(19) 0.032(2) 0.0166(13) -0.0012(13) -0.0023(12) 0.006(2)
N1 0.021(2) 0.027(2) 0.0194(17) -0.0018(15) -0.0031(15) 0.001(3)
C1 0.014(2) 0.019(2) 0.0167(17) -0.0013(16) -0.0010(15) 0.000(3)
C2 0.017(2) 0.017(2) 0.0200(18) 0.0023(16) 0.0033(16) 0.001(3)
C3 0.023(3) 0.030(3) 0.039(3) 0.018(2) 0.014(2) 0.010(4)
C4 0.023(3) 0.035(4) 0.055(3) 0.018(3) 0.007(3) 0.014(4)
C5 0.031(3) 0.030(3) 0.028(2) 0.011(2) -0.004(2) 0.007(4)
C6 0.030(3) 0.021(3) 0.0205(19) 0.0052(17) 0.0041(18) 0.009(3)
C7 0.016(2) 0.016(2) 0.0235(19) 0.0023(17) 0.0044(16) 0.007(3)
C8 0.012(2) 0.020(2) 0.0154(16) 0.0034(15) -0.0033(14) 0.002(3)
C9 0.017(2) 0.019(3) 0.0172(17) 0.0021(16) 0.0036(15) 0.001(3)
C10 0.023(3) 0.021(3) 0.0190(19) 0.0044(16) 0.0028(16) 0.001(3)
C11 0.031(3) 0.019(3) 0.033(2) 0.0041(19) 0.012(2) 0.002(4)
C12 0.033(3) 0.022(3) 0.043(3) 0.000(2) 0.006(2) -0.011(4)
C13 0.039(4) 0.024(3) 0.034(2) -0.007(2) 0.006(2) -0.002(4)
C14 0.027(3) 0.025(3) 0.0179(18) 0.0007(17) 0.0035(17) -0.009(3)
C15 0.019(2) 0.019(2) 0.0125(17) 0.0023(15) 0.0049(15) 0.000(3)
C16 0.017(2) 0.017(2) 0.0128(15) 0.0019(14) 0.0014(14) -0.002(3)
C17 0.026(3) 0.014(2) 0.0188(18) 0.0023(16) -0.0017(17) 0.005(3)
C18 0.039(4) 0.019(3) 0.025(2) 0.0063(18) -0.003(2) 0.004(4)
C19 0.041(4) 0.015(3) 0.032(2) 0.0046(18) 0.003(2) 0.000(4)
C20 0.028(3) 0.019(3) 0.0244(19) -0.0021(17) 0.0028(19) -0.004(3)
C21 0.022(3) 0.019(2) 0.0171(17) 0.0003(16) 0.0044(16) -0.001(3)
C22 0.018(2) 0.030(3) 0.0162(18) 0.0034(17) 0.0018(15) -0.001(3)
C23 0.036(3) 0.043(4) 0.032(2) -0.001(2) -0.017(2) -0.014(4)
C24 0.026(3) 0.032(3) 0.0227(19) -0.002(2) -0.0018(19) -0.001(3)

loop_
_atom_type_symbol
_atom_type_scat_dispersion_real
_atom_type_scat_dispersion_imag
_atom_type_scat_Cromer_Mann_a1
_atom_type_scat_Cromer_Mann_b1
_atom_type_scat_Cromer_Mann_a2
_atom_type_scat_Cromer_Mann_b2
_atom_type_scat_Cromer_Mann_a3
_atom_type_scat_Cromer_Mann_b3
_atom_type_scat_Cromer_Mann_a4
_atom_type_scat_Cromer_Mann_b4
_atom_type_scat_Cromer_Mann_c
_atom_type_scat_source
C 0.0010 0.0010 2.3100 20.8439 1.0200 10.2075 1.5886 0.5687 0.8650 51.6512 0.2156 'International Tables Vol C 4.2.6.8 and 6.1.1.4'
H 0.0000 0.0000 0.4930 10.5109 0.3229 26.1257 0.1402 3.1424 0.0408 57.7998 0.0030 'International Tables Vol C 4.2.6.8 and 6.1.1.4'
N 0.0020 0.0010 12.2126 0.0057 3.1322 9.8933 2.0125 28.9975 1.1663 0.5826 -11.5290 'International Tables Vol C 4.2.6.8 and 6.1.1.4'
O 0.0040 0.0030 3.0485 13.2771 2.2868 5.7011 1.5463 0.3239 0.8670 32.9089 0.2508 'International Tables Vol C 4.2.6.8 and 6.1.1.4'
Gd -0.5090 2.0340 25.0709 2.2534 19.0798 0.1820 13.8518 12.9331 3.5454 101.3980 2.4196 'International Tables Vol C 4.2.6.8 and 6.1.1.4'

loop_
_geom_angle_atom_site_label_1
_geom_angle_site_symmetry_1
_geom_angle_atom_site_label_2
_geom_angle_atom_site_label_3
_geom_angle_site_symmetry_3
_geom_angle
_geom_angle_publ_flag
O2 5_664 Gd1 C1 5_664 26.09(10) yes
O2 5_664 Gd1 O1 5_664 52.19(10) yes
C1 5_664 Gd1 O1 5_664 26.43(10) yes
O2 5_664 Gd1 O4 5_664 88.27(13) yes
C1 5_664 Gd1 O4 5_664 74.63(14) yes
O1 5_664 Gd1 O4 5_664 68.68(12) yes
O2 5_664 Gd1 O6 5_665 74.50(13) yes
C1 5_664 Gd1 O6 5_665 93.06(12) yes
O1 5_664 Gd1 O6 5_665 115.16(12) yes
O4 5_664 Gd1 O6 5_665 76.63(12) yes
O2 5_664 Gd1 O1 . 122.57(11) yes
C1 5_664 Gd1 O1 . 98.01(11) yes
O1 5_664 Gd1 O1 . 71.74(14) yes
O4 5_664 Gd1 O1 . 81.74(12) yes
O6 5_665 Gd1 O1 . 152.10(14) yes
O2 5_664 Gd1 O3 . 81.65(14) yes
C1 5_664 Gd1 O3 . 79.31(13) yes
O1 5_664 Gd1 O3 . 73.76(12) yes
O4 5_664 Gd1 O3 . 138.84(10) yes
O6 5_665 Gd1 O3 . 136.62(13) yes
O2 5_664 Gd1 O5 . 111.44(13) yes
C1 5_664 Gd1 O5 . 132.89(14) yes
O1 5_664 Gd1 O5 . 143.88(13) yes
O4 5_664 Gd1 O5 . 147.43(12) yes
O6 5_665 Gd1 O5 . 83.84(12) yes
O2 5_664 Gd1 O7 . 155.13(13) yes
C1 5_664 Gd1 O7 . 149.43(14) yes
O1 5_664 Gd1 O7 . 132.61(12) yes
O4 5_664 Gd1 O7 . 75.05(14) yes
O6 5_665 Gd1 O7 . 83.65(13) yes
O1 . Gd1 O3 . 70.91(13) yes
O1 . Gd1 O5 . 106.35(13) yes
O3 . Gd1 O5 . 71.82(12) yes
O1 . Gd1 O7 . 73.82(12) yes
O3 . Gd1 O7 . 123.00(14) yes
O5 . Gd1 O7 . 77.13(14) yes
Gd1 5_664 O1 Gd1 . 108.26(14) yes
Gd1 5_664 O1 C1 . 93.8(2) yes
Gd1 . O1 C1 . 157.1(3) yes
Gd1 5_664 O2 C1 . 91.5(3) yes
Gd1 . O3 C8 . 137.5(3) yes
Gd1 5_664 O4 C8 . 133.1(3) yes
Gd1 . O5 C15 . 127.8(3) yes
Gd1 5_665 O6 C15 . 147.2(3) yes
Gd1 . O7 C22 . 127.8(3) yes
C22 . N1 C23 . 121.4(4) yes
C22 . N1 C24 . 120.8(4) yes
C23 . N1 C24 . 117.8(4) yes
Gd1 5_664 C1 O1 . 59.8(2) yes
Gd1 5_664 C1 O2 . 62.4(2) yes
O1 . C1 O2 . 121.0(4) yes
Gd1 5_664 C1 C2 . 168.2(3) yes
O1 . C1 C2 . 116.7(3) yes
O2 . C1 C2 . 122.3(4) yes
C1 . C2 C3 . 117.4(4) yes
C1 . C2 C7 . 121.8(4) yes
C3 . C2 C7 . 120.2(4) yes
C2 . C3 C4 . 120.0(4) yes
C2 . C3 H31 . 120.0 no
C4 . C3 H31 . 120.0 no
C3 . C4 C5 . 119.2(4) yes
C3 . C4 H41 . 120.4 no
C5 . C4 H41 . 120.4 no
C4 . C5 C6 . 120.9(4) yes
C4 . C5 H51 . 119.6 no
C6 . C5 H51 . 119.6 no
C5 . C6 C7 . 119.8(4) yes
C5 . C6 H61 . 120.1 no
C7 . C6 H61 . 120.1 no
C2 . C7 C6 . 119.8(4) yes
C2 . C7 H71 . 120.1 no
C6 . C7 H71 . 120.1 no
O4 . C8 O3 . 124.8(4) yes
O4 . C8 C9 . 117.1(3) yes
O3 . C8 C9 . 118.1(3) yes
C8 . C9 C10 . 119.7(3) yes
C8 . C9 C14 . 120.8(3) yes
C10 . C9 C14 . 119.5(4) yes
C9 . C10 C11 . 120.1(4) yes
C9 . C10 H101 . 120.0 no
C11 . C10 H101 . 120.0 no
C10 . C11 C12 . 120.0(4) yes
C10 . C11 H111 . 120.0 no
C12 . C11 H111 . 120.0 no
C11 . C12 C13 . 120.5(4) yes
C11 . C12 H121 . 119.7 no
C13 . C12 H121 . 119.7 no
C12 . C13 C14 . 119.8(4) yes
C12 . C13 H131 . 120.1 no
C14 . C13 H131 . 120.1 no
C9 . C14 C13 . 120.1(4) yes
C9 . C14 H141 . 120.0 no
C13 . C14 H141 . 120.0 no
O5 . C15 O6 . 123.5(4) yes
O5 . C15 C16 . 117.0(3) yes
O6 . C15 C16 . 119.4(3) yes
C15 . C16 C17 . 119.4(3) yes
C15 . C16 C21 . 119.7(3) yes
C17 . C16 C21 . 120.9(4) yes
C16 . C17 C18 . 118.9(4) yes
C16 . C17 H171 . 120.6 no
C18 . C17 H171 . 120.6 no
C17 . C18 C19 . 120.0(4) yes
C17 . C18 H181 . 120.0 no
C19 . C18 H181 . 120.0 no
C18 . C19 C20 . 120.8(4) yes
C18 . C19 H191 . 119.6 no
C20 . C19 H191 . 119.6 no
C19 . C20 C21 . 119.6(4) yes
C19 . C20 H201 . 120.2 no
C21 . C20 H201 . 120.2 no
C20 . C21 C16 . 119.9(4) yes
C20 . C21 H211 . 120.1 no
C16 . C21 H211 . 120.1 no
N1 . C22 O7 . 124.6(4) yes
N1 . C22 H221 . 117.7 no
O7 . C22 H221 . 117.7 no
N1 . C23 H231 . 109.2 no
N1 . C23 H232 . 109.5 no
H231 . C23 H232 . 109.2 no
N1 . C23 H233 . 109.6 no
H231 . C23 H233 . 109.7 no
H232 . C23 H233 . 109.6 no
N1 . C24 H241 . 109.8 no
N1 . C24 H242 . 109.8 no
H241 . C24 H242 . 109.0 no
N1 . C24 H243 . 109.8 no
H241 . C24 H243 . 109.2 no
H242 . C24 H243 . 109.1 no

loop_
_geom_bond_atom_site_label_1
_geom_bond_atom_site_label_2
_geom_bond_site_symmetry_2
_geom_bond_distance
_geom_bond_publ_flag
Gd1 O2 5_664 2.509(4) yes
Gd1 C1 5_664 2.830(4) yes
Gd1 O1 5_664 2.451(3) yes
Gd1 O4 5_664 2.377(4) yes
Gd1 O6 5_665 2.259(3) yes
Gd1 O1 . 2.303(3) yes
Gd1 O3 . 2.364(4) yes
Gd1 O5 . 2.313(3) yes
Gd1 O7 . 2.377(4) yes
O1 C1 . 1.262(5) yes
O2 C1 . 1.245(4) yes
O3 C8 . 1.254(4) yes
O4 C8 . 1.273(4) yes
O5 C15 . 1.272(5) yes
O6 C15 . 1.250(5) yes
O7 C22 . 1.245(5) yes
N1 C22 . 1.312(5) yes
N1 C23 . 1.445(6) yes
N1 C24 . 1.446(6) yes
C1 C2 . 1.480(5) yes
C2 C3 . 1.378(6) yes
C2 C7 . 1.380(5) yes
C3 C4 . 1.390(6) yes
C3 H31 . 0.930 no
C4 C5 . 1.373(6) yes
C4 H41 . 0.930 no
C5 C6 . 1.376(6) yes
C5 H51 . 0.930 no
C6 C7 . 1.377(6) yes
C6 H61 . 0.930 no
C7 H71 . 0.930 no
C8 C9 . 1.495(5) yes
C9 C10 . 1.385(5) yes
C9 C14 . 1.386(5) yes
C10 C11 . 1.383(6) yes
C10 H101 . 0.930 no
C11 C12 . 1.366(6) yes
C11 H111 . 0.930 no
C12 C13 . 1.381(6) yes
C12 H121 . 0.930 no
C13 C14 . 1.379(6) yes
C13 H131 . 0.930 no
C14 H141 . 0.930 no
C15 C16 . 1.484(5) yes
C16 C17 . 1.385(5) yes
C16 C21 . 1.375(5) yes
C17 C18 . 1.394(6) yes
C17 H171 . 0.930 no
C18 C19 . 1.374(6) yes
C18 H181 . 0.930 no
C19 C20 . 1.378(6) yes
C19 H191 . 0.930 no
C20 C21 . 1.382(6) yes
C20 H201 . 0.930 no
C21 H211 . 0.930 no
C22 H221 . 0.930 no
C23 H231 . 0.961 no
C23 H232 . 0.961 no
C23 H233 . 0.959 no
C24 H241 . 0.958 no
C24 H242 . 0.962 no
C24 H243 . 0.962 no
